data_7226469
loop_
_publ_author_name
'Blackholly, Laura R.'
'Shepherd, Helena J.'
'Hiscock, Jennifer R.'

_publ_section_title
;
 &#x2018;Frustrated&#x2019; hydrogen bond mediated amphiphile
 self-assembly -- a solid state study
;
_journal_issue 37
_journal_name_full CrystEngComm
_journal_page_first 7021
_journal_paper_doi 10.1039/C6CE01493C
_journal_volume 18
_journal_year 2016
_chemical_formula_moiety 'C8 H9 N2 O4 S, H2 O, C16 H36 N'
_chemical_formula_sum 'C24 H47 N3 O5 S'
_chemical_formula_weight 489.70
_chemical_name_systematic
;
 ?
;
_space_group_crystal_system orthorhombic
_space_group_IT_number 33
_space_group_name_Hall 'P 2c -2n'
_space_group_name_H-M_alt 'P n a 21'
_symmetry_space_group_name_Hall 'P 2c -2n'
_symmetry_space_group_name_H-M 'P n a 21'
_atom_sites_solution_hydrogens mixed
_atom_sites_solution_primary direct
_audit_creation_date 2016-05-31
_audit_creation_method
;
Olex2 1.2
(compiled 2016.02.19 svn.r3266 for OlexSys, GUI svn.r5155)
;
_audit_update_record
;
2016-07-04 deposited with the CCDC.
2016-08-25 downloaded from the CCDC.
;
_cell_angle_alpha 90
_cell_angle_beta 90
_cell_angle_gamma 90
_cell_formula_units_Z 4
_cell_length_a 9.33311(13)
_cell_length_b 18.8139(3)
_cell_length_c 15.7107(2)
_cell_measurement_reflns_used 4380
_cell_measurement_temperature 100(1)
_cell_measurement_theta_max 72.8370
_cell_measurement_theta_min 3.6620
_cell_volume 2758.68(7)
_computing_cell_refinement 'CrysAlisPro 1.171.38.41 (Rigaku OD, 2015)'
_computing_data_collection 'CrysAlisPro 1.171.38.41 (Rigaku OD, 2015)'
_computing_data_reduction 'CrysAlisPro 1.171.38.41 (Rigaku OD, 2015)'
_computing_molecular_graphics 'Olex2 (Dolomanov et al., 2009)'
_computing_publication_material 'Olex2 (Dolomanov et al., 2009)'
_computing_structure_refinement 'ShelXL (Sheldrick, 2015)'
_computing_structure_solution 'ShelXT (Sheldrick, 2015)'
_diffrn_ambient_environment N~2~
_diffrn_ambient_temperature 100(1)
_diffrn_detector 'CCD plate'
_diffrn_detector_area_resol_mean 5.2887
_diffrn_detector_type AtlasS2
_diffrn_measured_fraction_theta_full 0.999
_diffrn_measured_fraction_theta_max 0.977
_diffrn_measurement_details
;
List of Runs (angles in degrees, time in seconds):

  1  \w     25.00  64.00   1.00    1.62    --   40.37 -38.00  30.00   39
  2  \w     52.00  77.00   1.00    1.62    --   40.37 -99.00   0.00   25
  3  \w     24.00 109.00   1.00    6.48    --  105.19 -94.00  60.00   85
  4  \w     58.00 176.00   1.00    6.48    --  105.19  15.00-180.00  118
  5  \w    141.00 167.00   1.00    6.48    --  105.19 111.00-120.00   26
  6  \w    132.00 159.00   1.00    6.48    --  105.19 111.00-150.00   27
  7  \w    -64.00  31.00   1.00    1.62    --  -40.37  38.00 -60.00   95
;
_diffrn_measurement_device 'four-circle diffractometer'
_diffrn_measurement_device_type 'SuperNova, Dual, Cu at zero, AtlasS2'
_diffrn_measurement_method '\w scans'
_diffrn_orient_matrix_type 'CrysAlisPro convention (1999,Acta A55,543-557)'
_diffrn_orient_matrix_UB_11 0.0096845000
_diffrn_orient_matrix_UB_12 -0.0378978000
_diffrn_orient_matrix_UB_13 0.0867958000
_diffrn_orient_matrix_UB_21 -0.0144269000
_diffrn_orient_matrix_UB_22 0.0720237000
_diffrn_orient_matrix_UB_23 0.0457063000
_diffrn_orient_matrix_UB_31 -0.1641377000
_diffrn_orient_matrix_UB_32 -0.0087268000
_diffrn_orient_matrix_UB_33 0.0012103000
_diffrn_radiation_monochromator mirror
_diffrn_radiation_probe x-ray
_diffrn_radiation_type CuK\a
_diffrn_radiation_wavelength 1.54184
_diffrn_reflns_av_R_equivalents 0.0241
_diffrn_reflns_av_unetI/netI 0.0365
_diffrn_reflns_Laue_measured_fraction_full 0.999
_diffrn_reflns_Laue_measured_fraction_max 0.977
_diffrn_reflns_limit_h_max 6
_diffrn_reflns_limit_h_min -11
_diffrn_reflns_limit_k_max 20
_diffrn_reflns_limit_k_min -22
_diffrn_reflns_limit_l_max 19
_diffrn_reflns_limit_l_min -13
_diffrn_reflns_number 6432
_diffrn_reflns_point_group_measured_fraction_full 0.715
_diffrn_reflns_point_group_measured_fraction_max 0.690
_diffrn_reflns_theta_full 67.684
_diffrn_reflns_theta_max 73.024
_diffrn_reflns_theta_min 3.665
_diffrn_source 'micro-focus sealed X-ray tube'
_diffrn_source_type 'SuperNova (Cu) X-ray Source'
_exptl_absorpt_coefficient_mu 1.334
_exptl_absorpt_correction_T_max 0.899
_exptl_absorpt_correction_T_min 0.617
_exptl_absorpt_correction_type gaussian
_exptl_absorpt_process_details
;
CrysAlisPro 1.171.38.41 (Rigaku Oxford Diffraction, 2015)
Numerical absorption correction based on gaussian integration over
            a multifaceted crystal model
Empirical absorption correction using spherical harmonics,
 implemented in SCALE3 ABSPACK scaling algorithm.
;
_exptl_crystal_colour 'clear colourless'
_exptl_crystal_density_diffrn 1.179
_exptl_crystal_description block
_exptl_crystal_F_000 1072
_exptl_crystal_size_max 0.372
_exptl_crystal_size_mid 0.06
_exptl_crystal_size_min 0.047
_refine_diff_density_max 0.350
_refine_diff_density_min -0.307
_refine_diff_density_rms 0.037
_refine_ls_abs_structure_details
;
 Flack x determined using 947 quotients [(I+)-(I-)]/[(I+)+(I-)]
 (Parsons and Flack (2004), Acta Cryst. A60, s61).
;
_refine_ls_abs_structure_Flack 0.033(16)
_refine_ls_extinction_method none
_refine_ls_goodness_of_fit_ref 1.031
_refine_ls_hydrogen_treatment mixed
_refine_ls_matrix_type full
_refine_ls_number_parameters 309
_refine_ls_number_reflns 3810
_refine_ls_number_restraints 1
_refine_ls_restrained_S_all 1.031
_refine_ls_R_factor_all 0.0316
_refine_ls_R_factor_gt 0.0300
_refine_ls_shift/su_max 0.000
_refine_ls_shift/su_mean 0.000
_refine_ls_structure_factor_coef Fsqd
_refine_ls_weighting_details 'w=1/[\s^2^(Fo^2^)+(0.0438P)^2^+0.3377P] where P=(Fo^2^+2Fc^2^)/3'
_refine_ls_weighting_scheme calc
_refine_ls_wR_factor_gt 0.0750
_refine_ls_wR_factor_ref 0.0764
_reflns_Friedel_coverage 0.361
_reflns_Friedel_fraction_full 0.408
_reflns_Friedel_fraction_max 0.380
_reflns_number_gt 3663
_reflns_number_total 3810
_reflns_threshold_expression 'I > 2\s(I)'
_cod_data_source_file c6ce01493c2.cif
_cod_data_source_block Compound_2
_cod_depositor_comments 'Adding full bibliography for 7226468--7226476.cif.'
_cod_database_code 7226469
_shelxl_version_number 2013-4
_shelx_space_group_comment
;
The symmetry employed for this shelxl refinement is uniquely defined
by the following loop, which should always be used as a source of
symmetry information in preference to the above space-group names.
They are only intended as comments.
;
_reflns_odcompleteness_completeness 100.00
_reflns_odcompleteness_iscentric 1
_reflns_odcompleteness_theta 66.97
_olex2_refinement_description
;
1. Others
 Fixed Uiso: H5A(0.055) H1(0.022) H2(0.02) H17A(0.022) H17B(0.022) H5(0.023)
 H21A(0.021) H21B(0.021) H9A(0.023) H9B(0.023) H13A(0.021) H13B(0.021)
 H23A(0.027) H23B(0.027) H2A(0.029) H18A(0.024) H18B(0.024) H3(0.025) H6(0.027)
 H11A(0.032) H11B(0.032) H22A(0.025) H22B(0.025) H19A(0.026) H19B(0.026)
 H10A(0.024) H10B(0.024) H8A(0.019) H8B(0.019) H1A(0.029) H14A(0.026)
 H14B(0.026) H20A(0.038) H20B(0.038) H20C(0.038) H12A(0.046) H12B(0.046)
 H12C(0.046) H24A(0.05) H24B(0.05) H24C(0.05) H16A(0.058) H16B(0.058)
 H16C(0.058) H15A(0.035) H15B(0.035)
 Fixed X: H5A(0.6727) H1(0.5873) H2(0.6097) H17A(0.1101) H17B(0.1913)
 H5(0.6286) H21A(0.1091) H21B(0.2653) H9A(0.4198) H9B(0.3542) H13A(0.3668)
 H13B(0.2155) H23A(0.1642) H23B(0.0134) H2A(0.1447) H18A(-0.0196) H18B(0.0481)
 H3(0.2305) H6(0.5406) H11A(0.6498) H11B(0.5873) H22A(0.2641) H22B(0.113) H19A(-
 0.0633) H19B(-0.1238) H10A(0.477) H10B(0.5512) H8A(0.4135) H8B(0.5679)
 H1A(0.2989) H14A(0.3068) H14B(0.4597) H20A(-0.3086) H20B(-0.2129) H20C(-
 0.2627) H12A(0.8285) H12B(0.736) H12C(0.801) H24A(0.0011) H24B(0.0246)
 H24C(0.1536) H16A(0.4416) H16B(0.579) H16C(0.4951) H15A(0.3015) H15B(0.4394)
 Fixed Y: H5A(0.3023) H1(0.1257) H2(0.2363) H17A(0.5226) H17B(0.5936)
 H5(0.005) H21A(0.449) H21B(0.4205) H9A(0.5486) H9B(0.4771) H13A(0.5231)
 H13B(0.5586) H23A(0.2979) H23B(0.3333) H2A(-0.0368) H18A(0.5415) H18B(0.6179)
 H3(0.0784) H6(-0.1098) H11A(0.4929) H11B(0.4167) H22A(0.3735) H22B(0.4071)
 H19A(0.6469) H19B(0.5694) H10A(0.4165) H10B(0.4887) H8A(0.3039) H8B(0.3329)
 H1A(-0.1316) H14A(0.6548) H14B(0.6198) H20A(0.6392) H20B(0.6704) H20C(0.5909)
 H12A(0.4063) H12B(0.3716) H12C(0.4477) H24A(0.2873) H24B(0.2247) H24C(0.2535)
 H16A(0.7598) H16B(0.7137) H16C(0.746) H15A(0.6714) H15B(0.625)
 Fixed Z: H5A(0.72) H1(0.5875) H2(0.5731) H17A(0.2545) H17B(0.2728) H5(0.5954)
 H21A(0.4085) H21B(0.42) H9A(0.2738) H9B(0.241) H13A(0.4616) H13B(0.4643)
 H23A(0.3863) H23B(0.3736) H2A(0.5545) H18A(0.3861) H18B(0.3886) H3(0.5496)
 H6(0.5995) H11A(0.2361) H11B(0.22) H22A(0.2829) H22B(0.2651) H19A(0.2595)
 H19B(0.2514) H10A(0.3528) H10B(0.377) H8A(0.4745) H8B(0.4928) H1A(0.5783)
 H14A(0.3823) H14B(0.3868) H20A(0.3003) H20B(0.3733) H20C(0.3769) H12A(0.2573)
 H12B(0.3295) H12C(0.3423) H24A(0.235) H24B(0.2993) H24C(0.2456) H16A(0.4617)
 H16B(0.4774) H16C(0.5548) H15A(0.5282) H15B(0.5407)
;
_olex2_submission_special_instructions 'No special instructions were received'
_oxdiff_exptl_absorpt_empirical_details
;
Empirical correction (ABSPACK) includes:
- Absorption correction using spherical harmonics
- Frame scaling
;
_oxdiff_exptl_absorpt_empirical_full_max 1.178
_oxdiff_exptl_absorpt_empirical_full_min 0.685

loop_
_space_group_symop_operation_xyz
'x, y, z'
'-x, -y, z+1/2'
'x+1/2, -y+1/2, z'
'-x+1/2, y+1/2, z+1/2'

loop_
_atom_site_label
_atom_site_type_symbol
_atom_site_fract_x
_atom_site_fract_y
_atom_site_fract_z
_atom_site_U_iso_or_equiv
_atom_site_adp_type
_atom_site_occupancy
_atom_site_site_symmetry_order
_atom_site_calc_flag
_atom_site_refinement_flags_posn
S1 S 0.41494(5) 0.36600(2) 0.60105(4) 0.01393(12) Uani 1 1 d .
O1 O 0.31827(16) 0.18851(9) 0.51047(12) 0.0204(3) Uani 1 1 d .
O003 O 0.27809(16) 0.33349(9) 0.62639(11) 0.0182(3) Uani 1 1 d .
O4 O 0.51878(17) 0.36596(8) 0.66957(11) 0.0190(3) Uani 1 1 d .
O2 O 0.39494(18) 0.43491(9) 0.56101(12) 0.0240(4) Uani 1 1 d .
O5 O 0.7551(2) 0.28990(11) 0.73773(15) 0.0364(5) Uani 1 1 d .
H5A H 0.6727 0.3023 0.7200 0.055 Uiso 1 1 d G
N3 N 0.25819(19) 0.51236(10) 0.34995(13) 0.0163(4) Uani 1 1 d .
N1 N 0.50078(19) 0.12230(10) 0.56906(14) 0.0179(4) Uani 1 1 d .
H1 H 0.5873 0.1257 0.5875 0.022 Uiso 1 1 calc R
N2 N 0.52742(18) 0.24153(10) 0.54925(13) 0.0166(4) Uani 1 1 d .
H2 H 0.6097 0.2363 0.5731 0.020 Uiso 1 1 calc R
C7 C 0.4380(2) 0.18424(12) 0.54126(15) 0.0162(4) Uani 1 1 d .
C4 C 0.4395(2) 0.05415(12) 0.57070(15) 0.0169(4) Uani 1 1 d .
C17 C 0.1455(2) 0.55312(12) 0.29950(16) 0.0182(4) Uani 1 1 d .
H17A H 0.1101 0.5226 0.2545 0.022 Uiso 1 1 calc R
H17B H 0.1913 0.5936 0.2728 0.022 Uiso 1 1 calc R
C5 C 0.5315(2) -0.00313(12) 0.58659(15) 0.0189(5) Uani 1 1 d .
H5 H 0.6286 0.0050 0.5954 0.023 Uiso 1 1 calc R
C21 C 0.1990(2) 0.44083(12) 0.37913(16) 0.0177(5) Uani 1 1 d .
H21A H 0.1091 0.4490 0.4085 0.021 Uiso 1 1 calc R
H21B H 0.2653 0.4205 0.4200 0.021 Uiso 1 1 calc R
C9 C 0.3858(2) 0.50218(12) 0.29156(16) 0.0190(5) Uani 1 1 d .
H9A H 0.4198 0.5486 0.2738 0.023 Uiso 1 1 calc R
H9B H 0.3542 0.4771 0.2410 0.023 Uiso 1 1 calc R
C13 C 0.3005(2) 0.55242(12) 0.42958(15) 0.0173(5) Uani 1 1 d .
H13A H 0.3668 0.5231 0.4616 0.021 Uiso 1 1 calc R
H13B H 0.2155 0.5586 0.4643 0.021 Uiso 1 1 calc R
C23 C 0.1013(3) 0.31985(13) 0.34480(18) 0.0226(5) Uani 1 1 d .
H23A H 0.1642 0.2979 0.3863 0.027 Uiso 1 1 calc R
H23B H 0.0134 0.3333 0.3736 0.027 Uiso 1 1 calc R
C2 C 0.2420(3) -0.02835(13) 0.56235(18) 0.0241(5) Uani 1 1 d .
H2A H 0.1447 -0.0368 0.5545 0.029 Uiso 1 1 calc R
C18 C 0.0177(2) 0.57980(13) 0.35118(17) 0.0201(5) Uani 1 1 d .
H18A H -0.0196 0.5415 0.3861 0.024 Uiso 1 1 calc R
H18B H 0.0481 0.6179 0.3886 0.024 Uiso 1 1 calc R
C3 C 0.2933(2) 0.04087(12) 0.55929(17) 0.0211(5) Uani 1 1 d .
H3 H 0.2305 0.0784 0.5496 0.025 Uiso 1 1 calc R
C6 C 0.4784(3) -0.07216(12) 0.58929(16) 0.0222(5) Uani 1 1 d .
H6 H 0.5406 -0.1098 0.5995 0.027 Uiso 1 1 calc R
C11 C 0.6252(3) 0.44828(15) 0.26328(19) 0.0266(5) Uani 1 1 d .
H11A H 0.6498 0.4929 0.2361 0.032 Uiso 1 1 calc R
H11B H 0.5873 0.4167 0.2200 0.032 Uiso 1 1 calc R
C22 C 0.1734(3) 0.38641(13) 0.30881(16) 0.0212(5) Uani 1 1 d .
H22A H 0.2641 0.3735 0.2829 0.025 Uiso 1 1 calc R
H22B H 0.1130 0.4071 0.2651 0.025 Uiso 1 1 calc R
C19 C -0.0993(2) 0.60665(13) 0.29154(17) 0.0220(5) Uani 1 1 d .
H19A H -0.0633 0.6469 0.2595 0.026 Uiso 1 1 calc R
H19B H -0.1238 0.5694 0.2514 0.026 Uiso 1 1 calc R
C10 C 0.5107(2) 0.46153(13) 0.33038(16) 0.0203(5) Uani 1 1 d .
H10A H 0.4770 0.4165 0.3528 0.024 Uiso 1 1 calc R
H10B H 0.5512 0.4887 0.3770 0.024 Uiso 1 1 calc R
C8 C 0.4856(2) 0.30985(12) 0.51838(15) 0.0161(4) Uani 1 1 d .
H8A H 0.4135 0.3039 0.4745 0.019 Uiso 1 1 calc R
H8B H 0.5679 0.3329 0.4928 0.019 Uiso 1 1 calc R
C1 C 0.3340(3) -0.08537(12) 0.57692(16) 0.0240(5) Uani 1 1 d .
H1A H 0.2989 -0.1316 0.5783 0.029 Uiso 1 1 calc R
C14 C 0.3691(3) 0.62499(12) 0.41647(17) 0.0218(5) Uani 1 1 d .
H14A H 0.3068 0.6548 0.3823 0.026 Uiso 1 1 calc R
H14B H 0.4597 0.6198 0.3868 0.026 Uiso 1 1 calc R
C20 C -0.2332(3) 0.62883(14) 0.33998(18) 0.0253(5) Uani 1 1 d .
H20A H -0.3086 0.6392 0.3003 0.038 Uiso 1 1 calc GR
H20B H -0.2129 0.6704 0.3733 0.038 Uiso 1 1 calc GR
H20C H -0.2627 0.5909 0.3769 0.038 Uiso 1 1 calc GR
C12 C 0.7602(3) 0.41540(15) 0.3016(2) 0.0307(6) Uani 1 1 d .
H12A H 0.8285 0.4063 0.2573 0.046 Uiso 1 1 calc GR
H12B H 0.7360 0.3716 0.3295 0.046 Uiso 1 1 calc GR
H12C H 0.8010 0.4477 0.3423 0.046 Uiso 1 1 calc GR
C24 C 0.0669(3) 0.26637(14) 0.2747(2) 0.0331(6) Uani 1 1 d .
H24A H 0.0011 0.2873 0.2350 0.050 Uiso 1 1 calc GR
H24B H 0.0246 0.2247 0.2993 0.050 Uiso 1 1 calc GR
H24C H 0.1536 0.2535 0.2456 0.050 Uiso 1 1 calc GR
C16 C 0.4858(3) 0.72584(15) 0.4989(2) 0.0386(7) Uani 1 1 d .
H16A H 0.4416 0.7598 0.4617 0.058 Uiso 1 1 calc GR
H16B H 0.5790 0.7137 0.4774 0.058 Uiso 1 1 calc GR
H16C H 0.4951 0.7460 0.5548 0.058 Uiso 1 1 calc GR
C15 C 0.3936(3) 0.65922(14) 0.5034(2) 0.0292(6) Uani 1 1 d .
H15A H 0.3015 0.6714 0.5282 0.035 Uiso 1 1 calc R
H15B H 0.4394 0.6250 0.5407 0.035 Uiso 1 1 calc R
H5B H 0.775(4) 0.258(2) 0.711(3) 0.038(10) Uiso 1 1 d .

loop_
_atom_site_aniso_label
_atom_site_aniso_U_11
_atom_site_aniso_U_22
_atom_site_aniso_U_33
_atom_site_aniso_U_23
_atom_site_aniso_U_13
_atom_site_aniso_U_12
S1 0.0116(2) 0.0141(2) 0.0161(2) -0.0003(2) -0.0011(2) 0.00048(17)
O1 0.0124(7) 0.0221(8) 0.0268(9) -0.0006(7) -0.0034(7) -0.0006(6)
O003 0.0124(7) 0.0210(7) 0.0210(8) -0.0006(7) 0.0017(6) 0.0000(6)
O4 0.0156(7) 0.0213(8) 0.0202(8) -0.0031(7) -0.0054(7) 0.0007(6)
O2 0.0277(8) 0.0184(7) 0.0259(9) 0.0027(7) 0.0002(8) 0.0034(6)
O5 0.0446(12) 0.0259(10) 0.0387(11) -0.0157(9) -0.0193(10) 0.0129(9)
N3 0.0152(8) 0.0184(8) 0.0153(9) 0.0044(8) -0.0004(8) -0.0018(7)
N1 0.0115(7) 0.0183(8) 0.0240(10) -0.0022(8) -0.0035(8) -0.0002(7)
N2 0.0091(8) 0.0181(9) 0.0227(10) -0.0026(8) -0.0026(8) 0.0010(7)
C7 0.0134(9) 0.0184(10) 0.0167(10) -0.0031(9) 0.0031(9) -0.0013(8)
C4 0.0196(10) 0.0168(10) 0.0142(10) -0.0025(9) 0.0013(9) 0.0007(8)
C17 0.0173(10) 0.0208(10) 0.0165(10) 0.0037(9) -0.0019(9) 0.0005(8)
C5 0.0178(10) 0.0210(10) 0.0178(12) -0.0020(9) 0.0011(9) 0.0024(8)
C21 0.0172(10) 0.0167(10) 0.0191(11) 0.0051(9) 0.0012(9) -0.0018(9)
C9 0.0172(10) 0.0208(10) 0.0190(11) 0.0043(9) 0.0031(9) -0.0007(8)
C13 0.0170(10) 0.0187(10) 0.0163(11) 0.0029(9) -0.0012(9) -0.0004(8)
C23 0.0227(11) 0.0208(11) 0.0242(12) 0.0037(10) 0.0009(10) -0.0029(9)
C2 0.0215(11) 0.0278(12) 0.0231(12) 0.0000(11) 0.0000(10) -0.0075(9)
C18 0.0191(11) 0.0230(11) 0.0182(11) 0.0013(9) -0.0030(10) 0.0031(9)
C3 0.0191(11) 0.0210(11) 0.0231(12) -0.0010(10) 0.0002(10) 0.0001(8)
C6 0.0281(11) 0.0207(10) 0.0177(12) -0.0001(9) 0.0040(10) 0.0034(9)
C11 0.0214(11) 0.0316(13) 0.0269(13) 0.0031(11) 0.0040(11) 0.0027(10)
C22 0.0222(11) 0.0213(11) 0.0201(12) 0.0019(10) 0.0021(10) -0.0029(9)
C19 0.0200(11) 0.0258(11) 0.0200(11) 0.0043(10) -0.0024(10) 0.0009(9)
C10 0.0162(10) 0.0235(11) 0.0212(12) 0.0033(10) 0.0009(9) -0.0001(9)
C8 0.0127(9) 0.0197(10) 0.0157(10) 0.0001(9) 0.0004(9) -0.0016(8)
C1 0.0323(12) 0.0205(10) 0.0193(11) -0.0001(9) 0.0033(10) -0.0068(9)
C14 0.0208(11) 0.0189(10) 0.0258(13) 0.0020(10) -0.0010(10) -0.0009(9)
C20 0.0201(11) 0.0316(13) 0.0243(13) 0.0020(11) -0.0013(11) 0.0026(10)
C12 0.0213(11) 0.0305(13) 0.0405(16) 0.0017(13) 0.0043(12) 0.0038(10)
C24 0.0405(14) 0.0218(12) 0.0370(16) -0.0002(12) -0.0031(14) -0.0061(11)
C16 0.0380(15) 0.0282(13) 0.0497(19) -0.0102(14) -0.0073(15) -0.0035(12)
C15 0.0325(13) 0.0219(11) 0.0330(14) -0.0018(11) -0.0051(12) 0.0013(10)

loop_
_atom_type_symbol
_atom_type_description
_atom_type_scat_dispersion_real
_atom_type_scat_dispersion_imag
_atom_type_scat_source
C C 0.0181 0.0091 'International Tables Vol C Tables 4.2.6.8 and 6.1.1.4'
H H 0.0000 0.0000 'International Tables Vol C Tables 4.2.6.8 and 6.1.1.4'
N N 0.0311 0.0180 'International Tables Vol C Tables 4.2.6.8 and 6.1.1.4'
O O 0.0492 0.0322 'International Tables Vol C Tables 4.2.6.8 and 6.1.1.4'
S S 0.3331 0.5567 'International Tables Vol C Tables 4.2.6.8 and 6.1.1.4'

loop_
_exptl_crystal_face_index_h
_exptl_crystal_face_index_k
_exptl_crystal_face_index_l
_exptl_crystal_face_perp_dist
0 4 5 0.0266
0 -4 -5 0.0266
-5 -1 1 0.1784
5 1 -1 0.1784
0 -5 2 0.0234
0 5 -2 0.0234

loop_
_geom_angle_atom_site_label_1
_geom_angle_atom_site_label_2
_geom_angle_atom_site_label_3
_geom_angle
O003 S1 C8 105.63(10)
O4 S1 O003 112.31(10)
O4 S1 O2 114.09(10)
O4 S1 C8 106.92(10)
O2 S1 O003 112.13(10)
O2 S1 C8 104.98(11)
H5A O5 H5B 104.5
C17 N3 C21 110.51(16)
C9 N3 C17 106.93(17)
C9 N3 C21 110.79(17)
C13 N3 C17 111.06(17)
C13 N3 C21 106.59(18)
C13 N3 C9 111.00(17)
C7 N1 H1 116.3
C7 N1 C4 127.31(18)
C4 N1 H1 116.3
C7 N2 H2 119.6
C7 N2 C8 120.73(18)
C8 N2 H2 119.6
O1 C7 N1 124.9(2)
O1 C7 N2 122.9(2)
N2 C7 N1 112.25(19)
C5 C4 N1 117.2(2)
C3 C4 N1 123.9(2)
C3 C4 C5 118.9(2)
N3 C17 H17A 108.4
N3 C17 H17B 108.4
N3 C17 C18 115.32(19)
H17A C17 H17B 107.5
C18 C17 H17A 108.4
C18 C17 H17B 108.4
C4 C5 H5 119.8
C6 C5 C4 120.4(2)
C6 C5 H5 119.8
N3 C21 H21A 108.4
N3 C21 H21B 108.4
N3 C21 C22 115.6(2)
H21A C21 H21B 107.4
C22 C21 H21A 108.4
C22 C21 H21B 108.4
N3 C9 H9A 108.5
N3 C9 H9B 108.5
N3 C9 C10 115.02(19)
H9A C9 H9B 107.5
C10 C9 H9A 108.5
C10 C9 H9B 108.5
N3 C13 H13A 108.2
N3 C13 H13B 108.2
N3 C13 C14 116.40(19)
H13A C13 H13B 107.3
C14 C13 H13A 108.2
C14 C13 H13B 108.2
H23A C23 H23B 108.0
C22 C23 H23A 109.3
C22 C23 H23B 109.3
C24 C23 H23A 109.3
C24 C23 H23B 109.3
C24 C23 C22 111.4(2)
C3 C2 H2A 119.5
C3 C2 C1 121.0(2)
C1 C2 H2A 119.5
C17 C18 H18A 109.7
C17 C18 H18B 109.7
H18A C18 H18B 108.2
C19 C18 C17 110.0(2)
C19 C18 H18A 109.7
C19 C18 H18B 109.7
C4 C3 H3 120.0
C2 C3 C4 120.0(2)
C2 C3 H3 120.0
C5 C6 H6 119.7
C1 C6 C5 120.7(2)
C1 C6 H6 119.7
H11A C11 H11B 107.9
C10 C11 H11A 109.2
C10 C11 H11B 109.2
C10 C11 C12 111.9(2)
C12 C11 H11A 109.2
C12 C11 H11B 109.2
C21 C22 C23 110.5(2)
C21 C22 H22A 109.5
C21 C22 H22B 109.5
C23 C22 H22A 109.5
C23 C22 H22B 109.5
H22A C22 H22B 108.1
C18 C19 H19A 109.3
C18 C19 H19B 109.3
H19A C19 H19B 107.9
C20 C19 C18 111.8(2)
C20 C19 H19A 109.3
C20 C19 H19B 109.3
C9 C10 C11 110.0(2)
C9 C10 H10A 109.7
C9 C10 H10B 109.7
C11 C10 H10A 109.7
C11 C10 H10B 109.7
H10A C10 H10B 108.2
S1 C8 H8A 109.1
S1 C8 H8B 109.1
N2 C8 S1 112.55(17)
N2 C8 H8A 109.1
N2 C8 H8B 109.1
H8A C8 H8B 107.8
C2 C1 H1A 120.5
C6 C1 C2 119.0(2)
C6 C1 H1A 120.5
C13 C14 H14A 110.0
C13 C14 H14B 110.0
C13 C14 C15 108.7(2)
H14A C14 H14B 108.3
C15 C14 H14A 110.0
C15 C14 H14B 110.0
C19 C20 H20A 109.5
C19 C20 H20B 109.5
C19 C20 H20C 109.5
H20A C20 H20B 109.5
H20A C20 H20C 109.5
H20B C20 H20C 109.5
C11 C12 H12A 109.5
C11 C12 H12B 109.5
C11 C12 H12C 109.5
H12A C12 H12B 109.5
H12A C12 H12C 109.5
H12B C12 H12C 109.5
C23 C24 H24A 109.5
C23 C24 H24B 109.5
C23 C24 H24C 109.5
H24A C24 H24B 109.5
H24A C24 H24C 109.5
H24B C24 H24C 109.5
H16A C16 H16B 109.5
H16A C16 H16C 109.5
H16B C16 H16C 109.5
C15 C16 H16A 109.5
C15 C16 H16B 109.5
C15 C16 H16C 109.5
C14 C15 H15A 109.0
C14 C15 H15B 109.0
C16 C15 C14 112.9(3)
C16 C15 H15A 109.0
C16 C15 H15B 109.0
H15A C15 H15B 107.8

loop_
_geom_bond_atom_site_label_1
_geom_bond_atom_site_label_2
_geom_bond_distance
S1 O003 1.4711(16)
S1 O4 1.4485(17)
S1 O2 1.4531(17)
S1 C8 1.799(2)
O1 C7 1.221(3)
O5 H5A 0.8502
O5 H5B 0.75(4)
N3 C17 1.524(3)
N3 C21 1.525(3)
N3 C9 1.516(3)
N3 C13 1.513(3)
N1 H1 0.8600
N1 C7 1.375(3)
N1 C4 1.404(3)
N2 H2 0.8600
N2 C7 1.369(3)
N2 C8 1.428(3)
C4 C5 1.400(3)
C4 C3 1.399(3)
C17 H17A 0.9700
C17 H17B 0.9700
C17 C18 1.528(3)
C5 H5 0.9300
C5 C6 1.391(3)
C21 H21A 0.9700
C21 H21B 0.9700
C21 C22 1.525(3)
C9 H9A 0.9700
C9 H9B 0.9700
C9 C10 1.522(3)
C13 H13A 0.9700
C13 H13B 0.9700
C13 C14 1.522(3)
C23 H23A 0.9700
C23 H23B 0.9700
C23 C22 1.530(3)
C23 C24 1.526(4)
C2 H2A 0.9300
C2 C3 1.388(3)
C2 C1 1.393(4)
C18 H18A 0.9700
C18 H18B 0.9700
C18 C19 1.525(3)
C3 H3 0.9300
C6 H6 0.9300
C6 C1 1.384(4)
C11 H11A 0.9700
C11 H11B 0.9700
C11 C10 1.522(3)
C11 C12 1.527(4)
C22 H22A 0.9700
C22 H22B 0.9700
C19 H19A 0.9700
C19 H19B 0.9700
C19 C20 1.522(3)
C10 H10A 0.9700
C10 H10B 0.9700
C8 H8A 0.9700
C8 H8B 0.9700
C1 H1A 0.9300
C14 H14A 0.9700
C14 H14B 0.9700
C14 C15 1.528(4)
C20 H20A 0.9600
C20 H20B 0.9600
C20 H20C 0.9600
C12 H12A 0.9600
C12 H12B 0.9600
C12 H12C 0.9600
C24 H24A 0.9600
C24 H24B 0.9600
C24 H24C 0.9600
C16 H16A 0.9600
C16 H16B 0.9600
C16 H16C 0.9600
C16 C15 1.522(4)
C15 H15A 0.9700
C15 H15B 0.9700

loop_
_geom_torsion_atom_site_label_1
_geom_torsion_atom_site_label_2
_geom_torsion_atom_site_label_3
_geom_torsion_atom_site_label_4
_geom_torsion
O003 S1 C8 N2 -68.08(16)
O4 S1 C8 N2 51.72(17)
O2 S1 C8 N2 173.25(14)
N3 C17 C18 C19 -169.15(19)
N3 C21 C22 C23 -174.70(18)
N3 C9 C10 C11 174.3(2)
N3 C13 C14 C15 175.79(19)
N1 C4 C5 C6 179.9(2)
N1 C4 C3 C2 -179.7(2)
C7 N1 C4 C5 168.4(2)
C7 N1 C4 C3 -13.0(4)
C7 N2 C8 S1 97.9(2)
C4 N1 C7 O1 -2.7(4)
C4 N1 C7 N2 179.4(2)
C4 C5 C6 C1 -0.4(4)
C17 N3 C21 C22 69.3(2)
C17 N3 C9 C10 -179.45(19)
C17 N3 C13 C14 -62.1(2)
C17 C18 C19 C20 175.9(2)
C5 C4 C3 C2 -1.1(4)
C5 C6 C1 C2 -0.5(4)
C21 N3 C17 C18 69.1(2)
C21 N3 C9 C10 -59.0(3)
C21 N3 C13 C14 177.47(18)
C9 N3 C17 C18 -170.26(19)
C9 N3 C21 C22 -49.0(3)
C9 N3 C13 C14 56.7(2)
C13 N3 C17 C18 -49.0(2)
C13 N3 C21 C22 -169.90(19)
C13 N3 C9 C10 59.3(2)
C13 C14 C15 C16 169.6(2)
C3 C4 C5 C6 1.2(4)
C3 C2 C1 C6 0.6(4)
C8 N2 C7 O1 -2.4(4)
C8 N2 C7 N1 175.6(2)
C1 C2 C3 C4 0.2(4)
C12 C11 C10 C9 173.3(2)
C24 C23 C22 C21 176.8(2)

loop_
_exptl_oxdiff_crystal_face_indexfrac_h
_exptl_oxdiff_crystal_face_indexfrac_k
_exptl_oxdiff_crystal_face_indexfrac_l
_exptl_oxdiff_crystal_face_x
_exptl_oxdiff_crystal_face_y
_exptl_oxdiff_crystal_face_z
0.0002 3.9994 4.9983 0.2823 0.5165 -0.0289
-0.0002 -3.9994 -4.9983 -0.2823 -0.5165 0.0289
-4.9980 -1.0010 1.0006 0.0764 0.0457 0.8303
4.9980 1.0010 -1.0006 -0.0764 -0.0457 -0.8303
-0.0010 -4.9967 1.9987 0.3628 -0.2685 0.0462
0.0010 4.9967 -1.9987 -0.3628 0.2685 -0.0462
